data_7705922
loop_
_publ_author_name
'Zehra, Siffeen'
'G\'omez-Ruiz, Santiago'
'Siddique, Hifzur R.'
'Tabassum, Sartaj'
'Arjmand, Farukh'

_publ_section_title
;
 Water soluble ionic Co(II), Cu(II) and Zn(II) diimine-glycinate complexes
 targeted to tRNA: structural description, <i>in vitro</i> comparative
 binding, cleavage and cytotoxic studies towards chemoresistant prostate
 cancer cells.
;
_journal_issue 46
_journal_name_full 'Dalton transactions (Cambridge, England : 2003)'
_journal_page_first 16830
_journal_page_last 16848
_journal_paper_doi 10.1039/d0dt02657c
_journal_volume 49
_journal_year 2020
_chemical_formula_sum 'C30 H26 N4 O12 Zn'
_chemical_formula_weight 699.92
_space_group_crystal_system monoclinic
_space_group_IT_number 15
_space_group_name_Hall '-C 2yc'
_space_group_name_H-M_alt 'C 1 2/c 1'
_atom_sites_solution_hydrogens mixed
_audit_creation_method SHELXL-2018/3
_audit_update_record
;
2020-09-18 deposited with the CCDC.	2020-10-26 downloaded from the CCDC.
;
_cell_angle_alpha 90
_cell_angle_beta 94.642(4)
_cell_angle_gamma 90
_cell_formula_units_Z 4
_cell_length_a 32.858(3)
_cell_length_b 12.1027(10)
_cell_length_c 7.3119(9)
_cell_measurement_reflns_used 4307
_cell_measurement_temperature 150(2)
_cell_measurement_theta_max 26.30
_cell_measurement_theta_min 2.49
_cell_volume 2898.2(5)
_computing_cell_refinement 'Bruker Apex II'
_computing_data_collection 'Bruker ApexII'
_computing_data_reduction 'Bruker Apex II'
_computing_structure_refinement 'SHELXL-2018/3 (Sheldrick, 2018)'
_computing_structure_solution 'SHELXL-2018/3 (Sheldrick, 2018)'
_diffrn_ambient_temperature 150(2)
_diffrn_measured_fraction_theta_full 0.999
_diffrn_measured_fraction_theta_max 0.998
_diffrn_measurement_device_type 'Bruker D8 Venture'
_diffrn_measurement_method 'Phi and Omega Scans'
_diffrn_radiation_type MoK\a
_diffrn_radiation_wavelength 0.71073
_diffrn_reflns_av_R_equivalents 0.1268
_diffrn_reflns_av_unetI/netI 0.0694
_diffrn_reflns_Laue_measured_fraction_full 0.999
_diffrn_reflns_Laue_measured_fraction_max 0.998
_diffrn_reflns_limit_h_max 41
_diffrn_reflns_limit_h_min -40
_diffrn_reflns_limit_k_max 13
_diffrn_reflns_limit_k_min -15
_diffrn_reflns_limit_l_max 9
_diffrn_reflns_limit_l_min -9
_diffrn_reflns_number 21318
_diffrn_reflns_point_group_measured_fraction_full 0.999
_diffrn_reflns_point_group_measured_fraction_max 0.998
_diffrn_reflns_theta_full 25.242
_diffrn_reflns_theta_max 26.431
_diffrn_reflns_theta_min 2.488
_diffrn_source 'fine-focus sealed tube'
_exptl_absorpt_coefficient_mu 0.923
_exptl_absorpt_correction_T_max 0.745
_exptl_absorpt_correction_T_min 0.583
_exptl_absorpt_correction_type empirical
_exptl_absorpt_process_details
;
SADABS-2014/3 (Bruker,2014/3) was used for absorption correction.
wR2(int) was 0.0706 before and 0.0469 after correction.
The Ratio of minimum to maximum transmission is 0.9433.
The \l/2 correction factor is 0.00150.
;
_exptl_crystal_colour colourless
_exptl_crystal_density_diffrn 1.604
_exptl_crystal_description Prismatic
_exptl_crystal_F_000 1440
_exptl_crystal_size_max 0.19
_exptl_crystal_size_mid 0.18
_exptl_crystal_size_min 0.15
_refine_diff_density_max 2.456
_refine_diff_density_min -0.893
_refine_diff_density_rms 0.156
_refine_ls_extinction_method none
_refine_ls_goodness_of_fit_ref 1.185
_refine_ls_hydrogen_treatment mixed
_refine_ls_matrix_type full
_refine_ls_number_parameters 216
_refine_ls_number_reflns 2985
_refine_ls_number_restraints 3
_refine_ls_restrained_S_all 1.185
_refine_ls_R_factor_all 0.0975
_refine_ls_R_factor_gt 0.0743
_refine_ls_shift/su_max 0.000
_refine_ls_shift/su_mean 0.000
_refine_ls_structure_factor_coef Fsqd
_refine_ls_weighting_details 'w=1/[\s^2^(Fo^2^)+(0.0381P)^2^+52.0667P] where P=(Fo^2^+2Fc^2^)/3'
_refine_ls_weighting_scheme calc
_refine_ls_wR_factor_gt 0.1750
_refine_ls_wR_factor_ref 0.1850
_reflns_Friedel_coverage 0.000
_reflns_number_gt 2370
_reflns_number_total 2985
_reflns_threshold_expression 'I > 2\s(I)'
_cod_data_source_file d0dt02657c2.cif
_cod_data_source_block shelx_CCDC1
_cod_depositor_comments
;
The following automatic conversions were performed:

data item '_exptl_absorpt_correction_type' value 'Empirical' was
changed to 'empirical' in accordance with the
/home/data/users/saulius/crontab/automatic-downloads/rss-feeds/RSC/lib/dictionaries/cif_core.dic
dictionary named 'cif_core.dic' version 2.4.2 last updated on
2011-04-26.

Automatic conversion script
Id: cif_fix_values 7556 2019-12-06 15:28:31Z antanas 
;
_cod_original_sg_symbol_H-M 'C 2/c'
_cod_database_code 7705922
_shelx_shelxl_version_number 2018/3
_shelx_space_group_comment
;
The symmetry employed for this shelxl refinement is uniquely defined
by the following loop, which should always be used as a source of
symmetry information in preference to the above space-group names.
They are only intended as comments.
;

loop_
_space_group_symop_operation_xyz
'x, y, z'
'-x, y, -z+1/2'
'x+1/2, y+1/2, z'
'-x+1/2, y+1/2, -z+1/2'
'-x, -y, -z'
'x, -y, z-1/2'
'-x+1/2, -y+1/2, -z'
'x+1/2, -y+1/2, z-1/2'

loop_
_atom_site_label
_atom_site_type_symbol
_atom_site_fract_x
_atom_site_fract_y
_atom_site_fract_z
_atom_site_U_iso_or_equiv
_atom_site_adp_type
_atom_site_occupancy
_atom_site_site_symmetry_order
_atom_site_calc_flag
_atom_site_refinement_flags_posn
_atom_site_refinement_flags_adp
_atom_site_refinement_flags_occupancy
_atom_site_disorder_assembly
_atom_site_disorder_group
Zn1 Zn 0.500000 0.22277(7) 1.250000 0.0081(2) Uani 1 2 d S T P . .
O1 O 0.44345(11) 0.1099(3) 0.7059(6) 0.0151(9) Uani 1 1 d . . . . .
O2 O 0.39431(12) 0.1627(4) 0.4950(6) 0.0210(10) Uani 1 1 d . . . . .
O3 O 0.32699(13) 0.3019(4) 0.8732(7) 0.0249(10) Uani 1 1 d . . . . .
O4 O 0.32032(13) -0.0379(4) 0.6003(7) 0.0253(10) Uani 1 1 d . . . . .
O5 O 0.49770(11) 0.2079(3) 0.9598(5) 0.0115(8) Uiso 1 1 d . . . . .
O6 O 0.44862(12) 0.1168(3) 1.2411(6) 0.0150(9) Uani 1 1 d D . . . .
N1 N 0.45941(13) 0.3629(4) 1.2210(6) 0.0090(9) Uani 1 1 d . . . . .
N2 N 0.33420(14) 0.1316(4) 0.7373(7) 0.0161(11) Uani 1 1 d . . . . .
C1 C 0.47737(15) 0.4624(4) 1.2307(7) 0.0096(11) Uani 1 1 d . . . . .
C2 C 0.45523(18) 0.5595(5) 1.2033(10) 0.0220(14) Uani 1 1 d . . . . .
H2 H 0.468524 0.629247 1.212250 0.026 Uiso 1 1 calc R U . . .
C3 C 0.41289(19) 0.5528(5) 1.1621(10) 0.0234(14) Uani 1 1 d . . . . .
H3 H 0.396909 0.617840 1.143582 0.028 Uiso 1 1 calc R U . . .
C4 C 0.39495(19) 0.4500(5) 1.1491(9) 0.0214(13) Uani 1 1 d . . . . .
H4 H 0.366422 0.443110 1.118073 0.026 Uiso 1 1 calc R U . . .
C5 C 0.41871(17) 0.3576(5) 1.1816(8) 0.0166(12) Uani 1 1 d . . . . .
H5 H 0.405922 0.287102 1.175913 0.020 Uiso 1 1 calc R U . . .
C6 C 0.40601(17) 0.1309(5) 0.6498(8) 0.0130(12) Uani 1 1 d . . . . .
C7 C 0.37661(17) 0.1111(5) 0.7946(9) 0.0191(13) Uani 1 1 d . . . . .
H7A H 0.379447 0.033404 0.836195 0.023 Uiso 1 1 calc R U . . .
H7B H 0.384597 0.158882 0.901432 0.023 Uiso 1 1 calc R U . . .
C8 C 0.31223(17) 0.2220(5) 0.7930(8) 0.0166(12) Uani 1 1 d . . . . .
C9 C 0.26834(16) 0.1978(5) 0.7338(8) 0.0145(12) Uani 1 1 d . . . . .
C10 C 0.23408(18) 0.2604(5) 0.7540(8) 0.0185(13) Uani 1 1 d . . . . .
H10 H 0.235725 0.330604 0.812129 0.022 Uiso 1 1 calc R U . . .
C11 C 0.19646(18) 0.2155(6) 0.6843(9) 0.0233(14) Uani 1 1 d . . . . .
H11 H 0.171963 0.255694 0.695550 0.028 Uiso 1 1 calc R U . . .
C12 C 0.19487(18) 0.1137(6) 0.5999(9) 0.0234(14) Uani 1 1 d . . . . .
H12 H 0.169098 0.085390 0.553682 0.028 Uiso 1 1 calc R U . . .
C13 C 0.22979(18) 0.0507(5) 0.5799(8) 0.0181(13) Uani 1 1 d . . . . .
H13 H 0.228409 -0.019454 0.521310 0.022 Uiso 1 1 calc R U . . .
C14 C 0.26670(17) 0.0957(5) 0.6502(8) 0.0126(11) Uani 1 1 d . . . . .
C15 C 0.30922(16) 0.0503(5) 0.6554(8) 0.0136(12) Uani 1 1 d . . . . .
H6OA H 0.452(2) 0.040(2) 1.225(8) 0.03(2) Uiso 1 1 d D . . . .
H6OB H 0.4370(18) 0.122(4) 1.356(5) 0.018(17) Uiso 1 1 d D . . . .

loop_
_atom_site_aniso_label
_atom_site_aniso_U_11
_atom_site_aniso_U_22
_atom_site_aniso_U_33
_atom_site_aniso_U_23
_atom_site_aniso_U_13
_atom_site_aniso_U_12
Zn1 0.0086(4) 0.0070(4) 0.0089(5) 0.000 0.0018(3) 0.000
O1 0.0052(18) 0.018(2) 0.022(2) 0.0025(17) 0.0015(16) 0.0002(15)
O2 0.014(2) 0.029(2) 0.020(2) 0.006(2) 0.0015(18) 0.0008(18)
O3 0.020(2) 0.022(2) 0.032(3) -0.008(2) -0.0030(19) -0.0063(18)
O4 0.025(2) 0.021(2) 0.032(3) -0.002(2) 0.011(2) 0.0046(19)
O6 0.016(2) 0.0124(19) 0.017(2) -0.0034(17) 0.0056(17) -0.0055(16)
N1 0.011(2) 0.009(2) 0.008(2) 0.0014(18) 0.0021(18) -0.0008(17)
N2 0.007(2) 0.022(3) 0.019(3) 0.001(2) 0.003(2) 0.0019(19)
C1 0.008(3) 0.012(3) 0.009(3) 0.001(2) 0.003(2) -0.001(2)
C2 0.015(3) 0.011(3) 0.039(4) -0.002(3) -0.002(3) -0.002(2)
C3 0.020(3) 0.014(3) 0.035(4) 0.001(3) -0.003(3) 0.009(2)
C4 0.017(3) 0.020(3) 0.027(4) 0.002(3) -0.002(2) 0.002(2)
C5 0.015(3) 0.016(3) 0.018(3) 0.000(2) -0.003(2) -0.004(2)
C6 0.014(3) 0.012(3) 0.013(3) 0.000(2) 0.001(2) -0.002(2)
C7 0.009(3) 0.030(3) 0.018(3) 0.005(3) 0.002(2) 0.002(2)
C8 0.015(3) 0.021(3) 0.014(3) 0.001(3) 0.000(2) -0.006(2)
C9 0.008(3) 0.022(3) 0.014(3) 0.003(2) 0.002(2) 0.000(2)
C10 0.019(3) 0.018(3) 0.018(3) -0.003(2) 0.002(2) 0.004(2)
C11 0.011(3) 0.031(3) 0.028(4) 0.008(3) 0.000(2) 0.007(3)
C12 0.012(3) 0.034(4) 0.024(4) 0.003(3) -0.002(2) -0.004(3)
C13 0.017(3) 0.022(3) 0.015(3) 0.000(2) 0.000(2) -0.007(2)
C14 0.012(3) 0.016(3) 0.010(3) 0.000(2) 0.002(2) -0.002(2)
C15 0.012(3) 0.016(3) 0.013(3) 0.005(2) 0.004(2) -0.001(2)

loop_
_atom_type_symbol
_atom_type_description
_atom_type_scat_dispersion_real
_atom_type_scat_dispersion_imag
_atom_type_scat_source
Zn Zn 0.2839 1.4301 'International Tables Vol C Tables 4.2.6.8 and 6.1.1.4'
O O 0.0106 0.0060 'International Tables Vol C Tables 4.2.6.8 and 6.1.1.4'
N N 0.0061 0.0033 'International Tables Vol C Tables 4.2.6.8 and 6.1.1.4'
C C 0.0033 0.0016 'International Tables Vol C Tables 4.2.6.8 and 6.1.1.4'
H H 0.0000 0.0000 'International Tables Vol C Tables 4.2.6.8 and 6.1.1.4'

loop_
_geom_angle_atom_site_label_1
_geom_angle_atom_site_label_2
_geom_angle_atom_site_label_3
_geom_angle
_geom_angle_site_symmetry_1
_geom_angle_site_symmetry_3
_geom_angle_publ_flag
O6 Zn1 O6 105.5(2) . 2_657 ?
O6 Zn1 O5 87.39(15) . . ?
O6 Zn1 O5 86.74(15) 2_657 . ?
O6 Zn1 O5 86.74(15) . 2_657 ?
O6 Zn1 O5 87.39(15) 2_657 2_657 ?
O5 Zn1 O5 170.3(2) . 2_657 ?
O6 Zn1 N1 89.30(16) . . ?
O6 Zn1 N1 164.66(16) 2_657 . ?
O5 Zn1 N1 89.80(15) . . ?
O5 Zn1 N1 97.83(15) 2_657 . ?
O6 Zn1 N1 164.66(16) . 2_657 ?
O6 Zn1 N1 89.30(16) 2_657 2_657 ?
O5 Zn1 N1 97.83(16) . 2_657 ?
O5 Zn1 N1 89.80(16) 2_657 2_657 ?
N1 Zn1 N1 76.4(2) . 2_657 ?
Zn1 O6 H6OA 120(4) . . ?
Zn1 O6 H6OB 108(4) . . ?
H6OA O6 H6OB 103(3) . . ?
C1 N1 C5 118.6(5) . . ?
C1 N1 Zn1 115.8(3) . . ?
C5 N1 Zn1 125.4(4) . . ?
C15 N2 C8 112.5(4) . . ?
C15 N2 C7 121.8(5) . . ?
C8 N2 C7 124.2(5) . . ?
N1 C1 C2 122.0(5) . . ?
N1 C1 C1 116.0(3) . 2_657 ?
C2 C1 C1 122.0(3) . 2_657 ?
C1 C2 C3 118.8(5) . . ?
C1 C2 H2 120.6 . . ?
C3 C2 H2 120.6 . . ?
C4 C3 C2 118.7(6) . . ?
C4 C3 H3 120.7 . . ?
C2 C3 H3 120.7 . . ?
C5 C4 C3 119.3(6) . . ?
C5 C4 H4 120.3 . . ?
C3 C4 H4 120.3 . . ?
N1 C5 C4 122.6(5) . . ?
N1 C5 H5 118.7 . . ?
C4 C5 H5 118.7 . . ?
O2 C6 O1 125.1(5) . . ?
O2 C6 C7 121.8(5) . . ?
O1 C6 C7 113.2(5) . . ?
N2 C7 C6 115.2(5) . . ?
N2 C7 H7A 108.5 . . ?
C6 C7 H7A 108.5 . . ?
N2 C7 H7B 108.5 . . ?
C6 C7 H7B 108.5 . . ?
H7A C7 H7B 107.5 . . ?
O3 C8 N2 125.0(5) . . ?
O3 C8 C9 129.3(6) . . ?
N2 C8 C9 105.7(5) . . ?
C10 C9 C14 122.6(5) . . ?
C10 C9 C8 129.6(6) . . ?
C14 C9 C8 107.8(5) . . ?
C9 C10 C11 116.8(6) . . ?
C9 C10 H10 121.6 . . ?
C11 C10 H10 121.6 . . ?
C12 C11 C10 120.5(6) . . ?
C12 C11 H11 119.7 . . ?
C10 C11 H11 119.7 . . ?
C11 C12 C13 122.3(6) . . ?
C11 C12 H12 118.8 . . ?
C13 C12 H12 118.8 . . ?
C14 C13 C12 116.5(6) . . ?
C14 C13 H13 121.7 . . ?
C12 C13 H13 121.7 . . ?
C9 C14 C13 121.2(5) . . ?
C9 C14 C15 108.4(5) . . ?
C13 C14 C15 130.5(5) . . ?
O4 C15 N2 126.0(5) . . ?
O4 C15 C14 128.5(5) . . ?
N2 C15 C14 105.6(5) . . ?

loop_
_geom_bond_atom_site_label_1
_geom_bond_atom_site_label_2
_geom_bond_distance
_geom_bond_site_symmetry_2
_geom_bond_publ_flag
Zn1 O6 2.117(4) . ?
Zn1 O6 2.117(4) 2_657 ?
Zn1 O5 2.125(4) . ?
Zn1 O5 2.125(4) 2_657 ?
Zn1 N1 2.157(4) . ?
Zn1 N1 2.157(4) 2_657 ?
O1 C6 1.290(7) . ?
O2 C6 1.227(7) . ?
O3 C8 1.211(7) . ?
O4 C15 1.207(7) . ?
O6 H6OA 0.95(2) . ?
O6 H6OB 0.952(19) . ?
N1 C1 1.341(7) . ?
N1 C5 1.347(7) . ?
N2 C15 1.386(7) . ?
N2 C8 1.391(8) . ?
N2 C7 1.444(7) . ?
C1 C2 1.388(8) . ?
C1 C1 1.492(10) 2_657 ?
C2 C3 1.402(8) . ?
C2 H2 0.9500 . ?
C3 C4 1.376(9) . ?
C3 H3 0.9500 . ?
C4 C5 1.374(8) . ?
C4 H4 0.9500 . ?
C5 H5 0.9500 . ?
C6 C7 1.509(8) . ?
C7 H7A 0.9900 . ?
C7 H7B 0.9900 . ?
C8 C9 1.501(7) . ?
C9 C10 1.375(8) . ?
C9 C14 1.377(8) . ?
C10 C11 1.408(9) . ?
C10 H10 0.9500 . ?
C11 C12 1.376(10) . ?
C11 H11 0.9500 . ?
C12 C13 1.395(9) . ?
C12 H12 0.9500 . ?
C13 C14 1.390(8) . ?
C13 H13 0.9500 . ?
C14 C15 1.499(8) . ?

loop_
_geom_torsion_atom_site_label_1
_geom_torsion_atom_site_label_2
_geom_torsion_atom_site_label_3
_geom_torsion_atom_site_label_4
_geom_torsion
_geom_torsion_site_symmetry_1
_geom_torsion_site_symmetry_2
_geom_torsion_site_symmetry_3
_geom_torsion_site_symmetry_4
_geom_torsion_publ_flag
C5 N1 C1 C2 0.7(8) . . . . ?
Zn1 N1 C1 C2 176.0(5) . . . . ?
C5 N1 C1 C1 -178.2(6) . . . 2_657 ?
Zn1 N1 C1 C1 -2.9(8) . . . 2_657 ?
N1 C1 C2 C3 -0.8(9) . . . . ?
C1 C1 C2 C3 178.1(7) 2_657 . . . ?
C1 C2 C3 C4 -0.5(10) . . . . ?
C2 C3 C4 C5 1.7(10) . . . . ?
C1 N1 C5 C4 0.6(9) . . . . ?
Zn1 N1 C5 C4 -174.2(5) . . . . ?
C3 C4 C5 N1 -1.9(10) . . . . ?
C15 N2 C7 C6 88.1(7) . . . . ?
C8 N2 C7 C6 -106.9(7) . . . . ?
O2 C6 C7 N2 0.3(9) . . . . ?
O1 C6 C7 N2 -178.9(5) . . . . ?
C15 N2 C8 O3 177.5(6) . . . . ?
C7 N2 C8 O3 11.3(9) . . . . ?
C15 N2 C8 C9 -2.3(6) . . . . ?
C7 N2 C8 C9 -168.5(5) . . . . ?
O3 C8 C9 C10 0.7(11) . . . . ?
N2 C8 C9 C10 -179.5(6) . . . . ?
O3 C8 C9 C14 -179.0(6) . . . . ?
N2 C8 C9 C14 0.8(6) . . . . ?
C14 C9 C10 C11 -0.1(9) . . . . ?
C8 C9 C10 C11 -179.8(6) . . . . ?
C9 C10 C11 C12 -0.2(9) . . . . ?
C10 C11 C12 C13 0.2(10) . . . . ?
C11 C12 C13 C14 0.1(9) . . . . ?
C10 C9 C14 C13 0.4(9) . . . . ?
C8 C9 C14 C13 -179.8(5) . . . . ?
C10 C9 C14 C15 -178.9(5) . . . . ?
C8 C9 C14 C15 0.9(6) . . . . ?
C12 C13 C14 C9 -0.4(9) . . . . ?
C12 C13 C14 C15 178.7(6) . . . . ?
C8 N2 C15 O4 -177.4(6) . . . . ?
C7 N2 C15 O4 -10.9(9) . . . . ?
C8 N2 C15 C14 2.8(6) . . . . ?
C7 N2 C15 C14 169.4(5) . . . . ?
C9 C14 C15 O4 178.1(6) . . . . ?
C13 C14 C15 O4 -1.2(11) . . . . ?
C9 C14 C15 N2 -2.2(6) . . . . ?
C13 C14 C15 N2 178.5(6) . . . . ?
